data_7033373
loop_
_publ_author_name
'Kuhn, P.-S.'
'Pichler, V.'
'Roller, A.'
'Hejl, M.'
'Jakupec, M. A.'
'Kandioller, W.'
'Keppler, B. K.'

_publ_section_title
;
 Improved reaction conditions for the synthesis of new NKP-1339
 derivatives and preliminary investigations on their anticancer potential.
;
_journal_issue 2
_journal_name_full 'Dalton transactions (Cambridge, England : 2003)'
_journal_page_first 659
_journal_page_last 668
_journal_paper_doi 10.1039/c4dt01645a
_journal_volume 44
_journal_year 2015
_chemical_formula_moiety 'C16 H16 Cl4 N4 Ru, 0.75(C3 H6 O)'
_chemical_formula_sum 'C34.25 H53.5 Cl4 N5 O0.75 Ru'
_chemical_formula_weight 790.19
_chemical_name_systematic
; 
Tetrabutylammonium trans-[tetrachloridobis(1-methylindazole)ruthenate(III)] acetone solvate' 
;
_space_group_IT_number 14
_symmetry_cell_setting monoclinic
_symmetry_space_group_name_Hall '-P 2yn'
_symmetry_space_group_name_H-M 'P 1 21/n 1'
_atom_sites_solution_hydrogens geom
_atom_sites_solution_primary direct
_atom_sites_solution_secondary difmap
_audit_creation_method SHELXL-97
_cell_angle_alpha 90.00
_cell_angle_beta 104.0629(14)
_cell_angle_gamma 90.00
_cell_formula_units_Z 4
_cell_length_a 12.1585(5)
_cell_length_b 23.9977(9)
_cell_length_c 14.8897(6)
_cell_measurement_reflns_used 9799
_cell_measurement_temperature 100(2)
_cell_measurement_theta_max 2.21
_cell_measurement_theta_min 28.93
_cell_volume 4214.3(3)
_computing_cell_refinement 'Bruker SAINT'
_computing_data_collection 'Bruker APEX2'
_computing_data_reduction 'Bruker SAINT'
_computing_molecular_graphics 'Bruker SHELXTL'
_computing_publication_material 'Bruker SHELXTL'
_computing_structure_refinement 'SHELXL-97 (Sheldrick, 2008)'
_computing_structure_solution 'SHELXS-97 (Sheldrick, 2008)'
_diffrn_ambient_temperature 100(2)
_diffrn_measured_fraction_theta_full 0.997
_diffrn_measured_fraction_theta_max 0.997
_diffrn_measurement_device_type 'Bruker D8 VENTURE'
_diffrn_measurement_method '\f and \w scans'
_diffrn_radiation_monochromator graphite
_diffrn_radiation_source 'fine-focus sealed tube'
_diffrn_radiation_type MoK\a
_diffrn_radiation_wavelength 0.71073
_diffrn_reflns_av_R_equivalents 0.0415
_diffrn_reflns_av_sigmaI/netI 0.0214
_diffrn_reflns_limit_h_max 14
_diffrn_reflns_limit_h_min -14
_diffrn_reflns_limit_k_max 28
_diffrn_reflns_limit_k_min -28
_diffrn_reflns_limit_l_max 17
_diffrn_reflns_limit_l_min -17
_diffrn_reflns_number 78586
_diffrn_reflns_theta_full 25.35
_diffrn_reflns_theta_max 25.35
_diffrn_reflns_theta_min 2.12
_exptl_absorpt_coefficient_mu 0.655
_exptl_absorpt_correction_T_max 0.9743
_exptl_absorpt_correction_T_min 0.8481
_exptl_absorpt_correction_type multi-scan
_exptl_absorpt_process_details SADABS
_exptl_crystal_colour orange
_exptl_crystal_density_diffrn 1.245
_exptl_crystal_density_method 'not measured'
_exptl_crystal_description plate
_exptl_crystal_F_000 1648
_exptl_crystal_size_max 0.26
_exptl_crystal_size_mid 0.14
_exptl_crystal_size_min 0.04
_refine_diff_density_max 1.014
_refine_diff_density_min -0.386
_refine_diff_density_rms 0.068
_refine_ls_extinction_method none
_refine_ls_goodness_of_fit_ref 1.010
_refine_ls_hydrogen_treatment constr
_refine_ls_matrix_type full
_refine_ls_number_parameters 445
_refine_ls_number_reflns 7692
_refine_ls_number_restraints 17
_refine_ls_restrained_S_all 1.009
_refine_ls_R_factor_all 0.0531
_refine_ls_R_factor_gt 0.0408
_refine_ls_shift/su_max 0.002
_refine_ls_shift/su_mean 0.000
_refine_ls_structure_factor_coef Fsqd
_refine_ls_weighting_details 'calc w=1/[\s^2^(Fo^2^)+(0.0606P)^2^+5.6469P] where P=(Fo^2^+2Fc^2^)/3'
_refine_ls_weighting_scheme calc
_refine_ls_wR_factor_gt 0.1053
_refine_ls_wR_factor_ref 0.1120
_reflns_number_gt 6446
_reflns_number_total 7692
_reflns_threshold_expression >2sigma(I)
_cod_data_source_file c4dt01645a2.cif
_cod_data_source_block PAKU492S
_cod_depositor_comments 'Adding full bibliography for 7033373--7033375.cif.'
_cod_original_sg_symbol_H-M P21/n
_cod_original_formula_sum 'C34.25 H53.50 Cl4 N5 O0.75 Ru'
_cod_database_code 7033373

loop_
_symmetry_equiv_pos_as_xyz
'x, y, z'
'-x+1/2, y+1/2, -z+1/2'
'-x, -y, -z'
'x-1/2, -y-1/2, z-1/2'

loop_
_atom_site_label
_atom_site_type_symbol
_atom_site_fract_x
_atom_site_fract_y
_atom_site_fract_z
_atom_site_U_iso_or_equiv
_atom_site_adp_type
_atom_site_occupancy
_atom_site_symmetry_multiplicity
_atom_site_calc_flag
_atom_site_refinement_flags
_atom_site_disorder_assembly
_atom_site_disorder_group
Ru1 Ru 0.159737(19) 0.251497(10) 0.667693(17) 0.02583(10) Uani 1 1 d . A .
Cl1 Cl 0.07558(6) 0.31006(3) 0.75889(5) 0.02922(17) Uani 1 1 d . . .
Cl2 Cl 0.33576(6) 0.29779(3) 0.71360(6) 0.03383(19) Uani 1 1 d . . .
Cl3 Cl 0.24504(7) 0.19371(3) 0.57596(6) 0.03624(19) Uani 1 1 d . . .
Cl4 Cl -0.01602(6) 0.20486(3) 0.62005(5) 0.03112(18) Uani 1 1 d . . .
N1 N 0.1954(2) 0.14219(11) 0.7901(2) 0.0327(6) Uani 1 1 d . . .
N2 N 0.2109(2) 0.19841(10) 0.78271(18) 0.0280(6) Uani 1 1 d . . .
C3 C 0.2579(2) 0.21638(13) 0.8685(2) 0.0253(6) Uani 1 1 d . . .
H3 H 0.2779 0.2541 0.8839 0.030 Uiso 1 1 calc R . .
C4 C 0.2737(2) 0.17287(13) 0.9325(2) 0.0303(7) Uani 1 1 d . . .
C5 C 0.3181(3) 0.16880(15) 1.0295(2) 0.0365(8) Uani 1 1 d . . .
H5 H 0.3473 0.2005 1.0657 0.044 Uiso 1 1 calc R . .
C6 C 0.3173(3) 0.11743(16) 1.0690(3) 0.0449(9) Uani 1 1 d . . .
H6 H 0.3459 0.1135 1.1340 0.054 Uiso 1 1 calc R . .
C7 C 0.2757(3) 0.07100(17) 1.0162(3) 0.0494(10) Uani 1 1 d . . .
H7 H 0.2760 0.0363 1.0469 0.059 Uiso 1 1 calc R . .
C8 C 0.2336(3) 0.07269(15) 0.9213(3) 0.0435(9) Uani 1 1 d . . .
H8 H 0.2069 0.0404 0.8859 0.052 Uiso 1 1 calc R . .
C9 C 0.2333(2) 0.12621(13) 0.8804(2) 0.0324(7) Uani 1 1 d . . .
C10 C 0.1611(3) 0.10414(15) 0.7149(3) 0.0472(9) Uani 1 1 d . . .
H10A H 0.1496 0.1244 0.6562 0.071 Uiso 1 1 calc R . .
H10B H 0.0900 0.0861 0.7186 0.071 Uiso 1 1 calc R . .
H10C H 0.2200 0.0758 0.7183 0.071 Uiso 1 1 calc R . .
N12 N 0.1069(2) 0.30586(10) 0.55553(17) 0.0257(5) Uani 1 1 d D . .
N11A N 0.1079(8) 0.3641(2) 0.5498(4) 0.0310(13) Uani 0.75 1 d PD A 1
C13A C 0.0617(12) 0.2883(3) 0.4700(4) 0.0215(10) Uani 0.75 1 d PD A 1
H13A H 0.0485 0.2506 0.4513 0.026 Uiso 0.75 1 calc PR A 1
C20A C 0.1399(4) 0.40135(17) 0.6292(3) 0.0331(10) Uani 0.75 1 d P A 1
H20A H 0.0717 0.4134 0.6479 0.050 Uiso 0.75 1 calc PR A 1
H20B H 0.1790 0.4340 0.6124 0.050 Uiso 0.75 1 calc PR A 1
H20C H 0.1906 0.3817 0.6808 0.050 Uiso 0.75 1 calc PR A 1
N11B N 0.058(3) 0.2940(7) 0.4623(10) 0.0310(13) Uani 0.25 1 d PD A 2
C13B C 0.123(3) 0.3603(6) 0.5652(13) 0.0215(10) Uani 0.25 1 d PD A 2
H13B H 0.1568 0.3824 0.6175 0.026 Uiso 0.25 1 calc PR A 2
C20B C 0.0291(9) 0.2363(5) 0.4280(9) 0.025(3) Uani 0.25 1 d P A 2
H20D H 0.0972 0.2130 0.4441 0.038 Uiso 0.25 1 calc PR A 2
H20E H -0.0001 0.2370 0.3606 0.038 Uiso 0.25 1 calc PR A 2
H20F H -0.0288 0.2211 0.4568 0.038 Uiso 0.25 1 calc PR A 2
C14A C 0.0365(5) 0.33518(14) 0.4115(4) 0.0284(11) Uani 0.75 1 d PGD A 1
C15A C -0.0105(5) 0.33923(11) 0.3169(3) 0.0329(10) Uani 0.75 1 d PG A 1
H15A H -0.0306 0.3064 0.2809 0.040 Uiso 0.75 1 calc PR A 1
C16A C -0.0281(4) 0.39127(14) 0.2748(2) 0.0349(12) Uani 0.75 1 d PG A 1
H16A H -0.0602 0.3940 0.2101 0.042 Uiso 0.75 1 calc PR A 1
C17A C 0.0013(4) 0.43926(11) 0.3275(2) 0.0393(13) Uani 0.75 1 d PG A 1
H17A H -0.0107 0.4748 0.2987 0.047 Uiso 0.75 1 calc PR A 1
C18A C 0.0483(3) 0.43521(15) 0.4221(2) 0.0329(10) Uani 0.75 1 d PG A 1
H18A H 0.0684 0.4680 0.4581 0.040 Uiso 0.75 1 calc PR A 1
C19A C 0.0659(4) 0.3832(2) 0.4642(2) 0.0308(12) Uani 0.75 1 d PGD A 1
C14B C 0.0718(15) 0.3751(8) 0.4725(9) 0.0284(11) Uani 0.25 1 d PGD A 2
C15B C 0.0685(11) 0.4316(7) 0.4515(7) 0.046(4) Uani 0.25 1 d PG A 2
H15B H 0.0968 0.4581 0.4989 0.056 Uiso 0.25 1 calc PR A 2
C16B C 0.0239(12) 0.4493(4) 0.3611(9) 0.0349(12) Uani 0.25 1 d PG A 2
H16B H 0.0217 0.4880 0.3467 0.042 Uiso 0.25 1 calc PR A 2
C17B C -0.0174(12) 0.4106(6) 0.2917(6) 0.0393(13) Uani 0.25 1 d PG A 2
H17B H -0.0479 0.4227 0.2299 0.047 Uiso 0.25 1 calc PR A 2
C18B C -0.0142(15) 0.3541(5) 0.3127(11) 0.046(4) Uani 0.25 1 d PG A 2
H18B H -0.0424 0.3276 0.2653 0.056 Uiso 0.25 1 calc PR A 2
C19B C 0.0304(18) 0.3363(5) 0.4031(14) 0.0308(12) Uani 0.25 1 d PGD A 2
N21 N 0.38610(18) 0.31334(10) 0.39570(16) 0.0213(5) Uani 1 1 d . . .
C22 C 0.3632(2) 0.34438(12) 0.47776(19) 0.0235(6) Uani 1 1 d . . .
H22A H 0.2932 0.3667 0.4564 0.028 Uiso 1 1 calc R . .
H22B H 0.3491 0.3169 0.5232 0.028 Uiso 1 1 calc R . .
C23 C 0.4579(2) 0.38269(13) 0.5259(2) 0.0284(7) Uani 1 1 d . . .
H23A H 0.4872 0.4034 0.4792 0.034 Uiso 1 1 calc R . .
H23B H 0.5209 0.3603 0.5637 0.034 Uiso 1 1 calc R . .
C24 C 0.4156(3) 0.42357(14) 0.5879(2) 0.0397(8) Uani 1 1 d . . .
H24A H 0.3511 0.4450 0.5503 0.048 Uiso 1 1 calc R . .
H24B H 0.3880 0.4027 0.6354 0.048 Uiso 1 1 calc R . .
C25 C 0.5084(4) 0.46341(16) 0.6349(3) 0.0537(10) Uani 1 1 d . . .
H25A H 0.5332 0.4854 0.5880 0.081 Uiso 1 1 calc R . .
H25B H 0.5727 0.4422 0.6715 0.081 Uiso 1 1 calc R . .
H25C H 0.4793 0.4885 0.6758 0.081 Uiso 1 1 calc R . .
C26 C 0.4938(2) 0.27928(12) 0.4242(2) 0.0231(6) Uani 1 1 d . . .
H26A H 0.5090 0.2619 0.3682 0.028 Uiso 1 1 calc R . .
H26B H 0.5575 0.3048 0.4501 0.028 Uiso 1 1 calc R . .
C27 C 0.4923(3) 0.23396(13) 0.4944(2) 0.0303(7) Uani 1 1 d . . .
H27A H 0.4351 0.2055 0.4671 0.036 Uiso 1 1 calc R . .
H27B H 0.4717 0.2500 0.5493 0.036 Uiso 1 1 calc R . .
C28 C 0.6087(3) 0.20723(14) 0.5231(2) 0.0357(7) Uani 1 1 d . . .
H28A H 0.6278 0.1905 0.4680 0.043 Uiso 1 1 calc R . .
H28B H 0.6658 0.2364 0.5476 0.043 Uiso 1 1 calc R . .
C29 C 0.6148(3) 0.16313(16) 0.5952(3) 0.0507(10) Uani 1 1 d . . .
H29A H 0.5619 0.1330 0.5700 0.076 Uiso 1 1 calc R . .
H29B H 0.5943 0.1793 0.6494 0.076 Uiso 1 1 calc R . .
H29C H 0.6920 0.1483 0.6135 0.076 Uiso 1 1 calc R . .
C30 C 0.4042(2) 0.35378(12) 0.3220(2) 0.0257(6) Uani 1 1 d . . .
H30A H 0.4791 0.3718 0.3446 0.031 Uiso 1 1 calc R . .
H30B H 0.4068 0.3322 0.2659 0.031 Uiso 1 1 calc R . .
C31 C 0.3156(3) 0.39899(13) 0.2945(2) 0.0301(7) Uani 1 1 d . C .
H31A H 0.3181 0.4239 0.3480 0.036 Uiso 1 1 calc R . .
H31B H 0.2392 0.3819 0.2766 0.036 Uiso 1 1 calc R . .
C32 C 0.3369(3) 0.43277(15) 0.2137(2) 0.0421(8) Uani 1 1 d D . .
H32A H 0.3433 0.4059 0.1647 0.051 Uiso 0.40 1 calc PR B 1
H32B H 0.4122 0.4506 0.2353 0.051 Uiso 0.40 1 calc PR B 1
H32C H 0.3298 0.4088 0.1585 0.051 Uiso 0.60 1 calc PR B 2
H32D H 0.4140 0.4491 0.2300 0.051 Uiso 0.60 1 calc PR B 2
C33A C 0.254(3) 0.4781(13) 0.1678(16) 0.048(3) Uani 0.40 1 d PD C 1
H33A H 0.2568 0.5091 0.2112 0.072 Uiso 0.40 1 calc PR C 1
H33B H 0.1772 0.4627 0.1506 0.072 Uiso 0.40 1 calc PR C 1
H33C H 0.2754 0.4915 0.1122 0.072 Uiso 0.40 1 calc PR C 1
C33B C 0.2476(17) 0.4787(8) 0.1945(9) 0.048(3) Uani 0.60 1 d PD C 2
H33D H 0.2518 0.5002 0.2512 0.072 Uiso 0.60 1 calc PR C 2
H33E H 0.1721 0.4620 0.1741 0.072 Uiso 0.60 1 calc PR C 2
H33F H 0.2613 0.5034 0.1460 0.072 Uiso 0.60 1 calc PR C 2
C34 C 0.2832(2) 0.27641(12) 0.3578(2) 0.0243(6) Uani 1 1 d . . .
H34A H 0.2721 0.2519 0.4084 0.029 Uiso 1 1 calc R . .
H34B H 0.2154 0.3006 0.3395 0.029 Uiso 1 1 calc R . .
C35 C 0.2890(3) 0.24005(15) 0.2756(2) 0.0367(8) Uani 1 1 d . E .
H35A H 0.3568 0.2158 0.2925 0.044 Uiso 1 1 calc R . .
H35B H 0.2968 0.2640 0.2234 0.044 Uiso 1 1 calc R . .
C36 C 0.1826(3) 0.20378(15) 0.2452(2) 0.0402(8) Uani 1 1 d D . .
H36A H 0.1164 0.2291 0.2296 0.048 Uiso 0.60 1 calc PR D 1
H36B H 0.1869 0.1847 0.1872 0.048 Uiso 0.60 1 calc PR D 1
H36C H 0.1147 0.2240 0.2534 0.048 Uiso 0.40 1 calc PR D 2
H36D H 0.1704 0.1929 0.1794 0.048 Uiso 0.40 1 calc PR D 2
C37A C 0.1580(8) 0.1601(5) 0.3104(9) 0.050(3) Uani 0.60 1 d PD E 1
H37A H 0.1656 0.1765 0.3718 0.076 Uiso 0.60 1 calc PR E 1
H37B H 0.2118 0.1293 0.3146 0.076 Uiso 0.60 1 calc PR E 1
H37C H 0.0805 0.1462 0.2870 0.076 Uiso 0.60 1 calc PR E 1
C37B C 0.2061(14) 0.1529(7) 0.3078(13) 0.057(4) Uani 0.40 1 d PD E 2
H37D H 0.2214 0.1648 0.3727 0.086 Uiso 0.40 1 calc PR E 2
H37E H 0.2721 0.1329 0.2973 0.086 Uiso 0.40 1 calc PR E 2
H37F H 0.1399 0.1282 0.2939 0.086 Uiso 0.40 1 calc PR E 2
O50A O 0.5802(7) 0.5368(3) 0.1645(5) 0.081(2) Uiso 0.50 1 d PD F 1
C51A C 0.5664(8) 0.5660(3) 0.1018(5) 0.0393(18) Uiso 0.50 1 d PD F 1
C52A C 0.4579(9) 0.5681(5) 0.0266(8) 0.069(3) Uiso 0.50 1 d PD F 1
H52A H 0.4099 0.5467 0.0403 0.103 Uiso 0.50 1 calc PR F 1
C53A C 0.6505(10) 0.6086(4) 0.0809(8) 0.066(3) Uiso 0.50 1 d PD F 1
H53A H 0.6940 0.5928 0.0528 0.099 Uiso 0.50 1 calc PR F 1
O50B O 0.6456(11) 0.5379(5) 0.1785(7) 0.051(3) Uiso 0.25 1 d PD G 2
C51B C 0.6143(13) 0.5678(5) 0.1186(10) 0.034(3) Uiso 0.25 1 d PD G 2
C52B C 0.4890(18) 0.5653(12) 0.074(2) 0.097(8) Uiso 0.25 1 d PD G 2
H52B H 0.4643 0.5976 0.0601 0.145 Uiso 0.25 1 calc PR G 2
C53B C 0.6859(18) 0.6037(7) 0.0728(13) 0.043(4) Uiso 0.25 1 d PD G 2
H53B H 0.7060 0.6324 0.1049 0.065 Uiso 0.25 1 calc PR G 2

loop_
_atom_site_aniso_label
_atom_site_aniso_U_11
_atom_site_aniso_U_22
_atom_site_aniso_U_33
_atom_site_aniso_U_23
_atom_site_aniso_U_13
_atom_site_aniso_U_12
Ru1 0.02006(14) 0.03352(16) 0.02664(15) 0.00424(10) 0.01094(10) -0.00421(9)
Cl1 0.0290(4) 0.0305(4) 0.0313(4) 0.0011(3) 0.0132(3) -0.0047(3)
Cl2 0.0215(4) 0.0386(4) 0.0428(5) 0.0065(3) 0.0105(3) -0.0061(3)
Cl3 0.0335(4) 0.0454(5) 0.0354(4) -0.0001(4) 0.0192(3) -0.0026(3)
Cl4 0.0246(4) 0.0390(4) 0.0324(4) -0.0030(3) 0.0119(3) -0.0078(3)
N1 0.0263(13) 0.0283(14) 0.0478(17) -0.0007(12) 0.0171(12) -0.0039(11)
N2 0.0205(12) 0.0303(14) 0.0367(15) 0.0025(11) 0.0134(11) -0.0032(10)
C3 0.0179(14) 0.0330(16) 0.0277(16) 0.0029(13) 0.0104(12) -0.0031(12)
C4 0.0161(14) 0.0404(18) 0.0390(18) 0.0108(14) 0.0154(13) 0.0047(13)
C5 0.0221(15) 0.054(2) 0.0370(19) 0.0108(16) 0.0146(14) 0.0101(14)
C6 0.0349(19) 0.058(2) 0.047(2) 0.0176(19) 0.0195(16) 0.0194(17)
C7 0.045(2) 0.056(2) 0.058(2) 0.033(2) 0.0333(19) 0.0275(19)
C8 0.0344(18) 0.0355(19) 0.069(3) 0.0101(18) 0.0277(18) 0.0086(15)
C9 0.0205(15) 0.0375(18) 0.0450(19) 0.0139(15) 0.0190(14) 0.0078(13)
C10 0.045(2) 0.043(2) 0.055(2) -0.0028(18) 0.0159(18) -0.0049(17)
N12 0.0221(12) 0.0295(13) 0.0289(14) 0.0020(11) 0.0128(10) -0.0037(10)
N11A 0.021(4) 0.030(2) 0.045(4) -0.008(2) 0.015(3) -0.006(2)
C13A 0.018(2) 0.026(3) 0.023(2) 0.0058(18) 0.0105(19) 0.002(2)
C20A 0.033(2) 0.027(2) 0.041(3) 0.0026(19) 0.013(2) -0.0045(18)
N11B 0.021(4) 0.030(2) 0.045(4) -0.008(2) 0.015(3) -0.006(2)
C13B 0.018(2) 0.026(3) 0.023(2) 0.0058(18) 0.0105(19) 0.002(2)
C20B 0.014(5) 0.022(6) 0.037(7) 0.005(5) 0.000(5) -0.001(4)
C14A 0.016(2) 0.042(3) 0.031(3) 0.013(2) 0.012(2) 0.0052(19)
C15A 0.024(2) 0.0308(17) 0.049(2) 0.0192(19) 0.0194(17) 0.0073(15)
C16A 0.031(2) 0.034(3) 0.045(3) 0.022(2) 0.017(2) 0.012(2)
C17A 0.034(3) 0.038(3) 0.050(3) 0.016(3) 0.018(2) 0.009(2)
C18A 0.024(2) 0.0308(17) 0.049(2) 0.0192(19) 0.0194(17) 0.0073(15)
C19A 0.023(2) 0.021(3) 0.056(3) 0.021(2) 0.025(2) 0.0076(19)
C14B 0.016(2) 0.042(3) 0.031(3) 0.013(2) 0.012(2) 0.0052(19)
C15B 0.014(5) 0.099(11) 0.026(5) 0.032(7) 0.004(4) 0.023(6)
C16B 0.031(2) 0.034(3) 0.045(3) 0.022(2) 0.017(2) 0.012(2)
C17B 0.034(3) 0.038(3) 0.050(3) 0.016(3) 0.018(2) 0.009(2)
C18B 0.014(5) 0.099(11) 0.026(5) 0.032(7) 0.004(4) 0.023(6)
C19B 0.023(2) 0.021(3) 0.056(3) 0.021(2) 0.025(2) 0.0076(19)
N21 0.0150(11) 0.0275(13) 0.0227(12) -0.0008(10) 0.0074(9) 0.0011(9)
C22 0.0218(14) 0.0317(16) 0.0193(14) -0.0018(12) 0.0095(11) 0.0046(12)
C23 0.0270(15) 0.0324(16) 0.0248(16) -0.0031(13) 0.0041(12) 0.0006(13)
C24 0.049(2) 0.0327(18) 0.0381(19) -0.0093(15) 0.0125(16) -0.0036(16)
C25 0.067(3) 0.040(2) 0.051(2) -0.0138(18) 0.008(2) -0.0120(19)
C26 0.0154(13) 0.0289(16) 0.0267(15) -0.0011(12) 0.0081(11) 0.0047(12)
C27 0.0232(15) 0.0326(16) 0.0354(18) 0.0023(14) 0.0075(13) 0.0024(13)
C28 0.0328(17) 0.0409(19) 0.0312(18) 0.0009(14) 0.0037(14) 0.0083(14)
C29 0.054(2) 0.047(2) 0.045(2) 0.0104(17) 0.0004(18) 0.0081(18)
C30 0.0246(15) 0.0335(16) 0.0201(15) 0.0007(12) 0.0077(12) -0.0024(12)
C31 0.0260(15) 0.0313(16) 0.0292(16) -0.0019(13) -0.0007(13) -0.0018(13)
C32 0.0404(19) 0.041(2) 0.0382(19) 0.0081(15) -0.0031(15) -0.0118(16)
C33A 0.053(3) 0.047(2) 0.035(8) 0.028(6) -0.008(6) -0.007(2)
C33B 0.053(3) 0.047(2) 0.035(8) 0.028(6) -0.008(6) -0.007(2)
C34 0.0162(13) 0.0286(16) 0.0294(16) -0.0029(13) 0.0084(12) -0.0012(12)
C35 0.0219(16) 0.050(2) 0.0372(19) -0.0153(15) 0.0053(14) 0.0000(14)
C36 0.0388(19) 0.045(2) 0.0350(19) -0.0103(15) 0.0061(15) -0.0055(16)
C37A 0.047(6) 0.045(5) 0.054(5) -0.006(4) 0.003(5) -0.012(4)
C37B 0.071(12) 0.053(8) 0.046(7) -0.004(6) 0.010(9) -0.016(8)

loop_
_atom_type_symbol
_atom_type_description
_atom_type_scat_dispersion_real
_atom_type_scat_dispersion_imag
_atom_type_scat_source
C C 0.0033 0.0016 'International Tables Vol C Tables 4.2.6.8 and 6.1.1.4'
H H 0.0000 0.0000 'International Tables Vol C Tables 4.2.6.8 and 6.1.1.4'
Cl Cl 0.1484 0.1585 'International Tables Vol C Tables 4.2.6.8 and 6.1.1.4'
N N 0.0061 0.0033 'International Tables Vol C Tables 4.2.6.8 and 6.1.1.4'
O O 0.0106 0.0060 'International Tables Vol C Tables 4.2.6.8 and 6.1.1.4'
Ru Ru -1.2594 0.8363 'International Tables Vol C Tables 4.2.6.8 and 6.1.1.4'

loop_
_geom_angle_atom_site_label_1
_geom_angle_atom_site_label_2
_geom_angle_atom_site_label_3
_geom_angle
N12 Ru1 N2 178.40(9)
N12 Ru1 Cl1 89.77(7)
N2 Ru1 Cl1 88.63(7)
N12 Ru1 Cl3 89.85(7)
N2 Ru1 Cl3 91.75(7)
Cl1 Ru1 Cl3 179.38(3)
N12 Ru1 Cl2 91.07(7)
N2 Ru1 Cl2 88.92(7)
Cl1 Ru1 Cl2 92.44(3)
Cl3 Ru1 Cl2 87.08(3)
N12 Ru1 Cl4 88.61(7)
N2 Ru1 Cl4 91.42(7)
Cl1 Ru1 Cl4 88.15(3)
Cl3 Ru1 Cl4 92.33(3)
Cl2 Ru1 Cl4 179.33(3)
C9 N1 N2 109.6(3)
C9 N1 C10 123.9(3)
N2 N1 C10 125.9(3)
C3 N2 N1 106.0(2)
C3 N2 Ru1 123.7(2)
N1 N2 Ru1 130.0(2)
N2 C3 C4 111.5(3)
C9 C4 C3 104.6(3)
C9 C4 C5 120.7(3)
C3 C4 C5 134.6(3)
C6 C5 C4 117.4(4)
C5 C6 C7 121.4(4)
C8 C7 C6 123.3(3)
C7 C8 C9 115.3(4)
N1 C9 C4 108.3(3)
N1 C9 C8 129.8(3)
C4 C9 C8 121.9(3)
C13B N12 C13A 115.6(8)
C13B N12 N11A 10.9(9)
C13A N12 N11A 105.4(3)
C13B N12 N11B 108.9(9)
C13A N12 N11B 6.7(9)
N11A N12 N11B 98.7(8)
C13B N12 Ru1 121.4(6)
C13A N12 Ru1 122.9(3)
N11A N12 Ru1 131.7(3)
N11B N12 Ru1 129.6(7)
C19A N11A N12 113.2(4)
C19A N11A C20A 121.9(4)
N12 N11A C20A 124.5(4)
N12 C13A C14A 108.5(6)
C19B N11B N12 118.5(17)
C19B N11B C20B 118.8(14)
N12 N11B C20B 122.5(12)
C19B N11B C14B 45.2(9)
N12 N11B C14B 73.3(9)
C20B N11B C14B 163.9(10)
N12 C13B C14B 97.1(11)
C15A C14A C19A 120.0
C15A C14A C13A 131.0(5)
C19A C14A C13A 109.0(5)
C14A C15A C16A 120.0
C17A C16A C15A 120.0
C16A C17A C18A 120.0
C17A C18A C19A 120.0
N11A C19A C18A 136.1(4)
N11A C19A C14A 103.9(4)
C18A C19A C14A 120.0
C15B C14B C19B 120.0
C15B C14B C13B 116.5(15)
C19B C14B C13B 123.5(15)
C15B C14B N11B 162.9(8)
C19B C14B N11B 43.0(8)
C13B C14B N11B 80.5(8)
C14B C15B C16B 120.0
C15B C16B C17B 120.0
C18B C17B C16B 120.0
C19B C18B C17B 120.0
N11B C19B C18B 148.2(17)
N11B C19B C14B 91.8(17)
C18B C19B C14B 120.0
C22 N21 C26 110.8(2)
C22 N21 C30 110.8(2)
C26 N21 C30 106.3(2)
C22 N21 C34 106.8(2)
C26 N21 C34 111.5(2)
C30 N21 C34 110.7(2)
C23 C22 N21 114.4(2)
C22 C23 C24 110.4(2)
C25 C24 C23 111.3(3)
C27 C26 N21 115.4(2)
C26 C27 C28 109.4(2)
C29 C28 C27 112.4(3)
C31 C30 N21 115.8(2)
C30 C31 C32 110.4(3)
C31 C32 C33B 106.4(6)
C31 C32 C33A 120.8(11)
C33B C32 C33A 16.0(12)
C35 C34 N21 115.9(2)
C34 C35 C36 111.2(3)
C37A C36 C37B 23.6(6)
C37A C36 C35 119.3(6)
C37B C36 C35 104.8(8)
O50A C51A C52A 123.7(9)
O50A C51A C53A 126.9(9)
C52A C51A C53A 109.4(7)
O50B C51B C53B 126.8(16)
O50B C51B C52B 115.4(17)
C53B C51B C52B 117.3(16)

loop_
_geom_bond_atom_site_label_1
_geom_bond_atom_site_label_2
_geom_bond_distance
Ru1 N12 2.093(2)
Ru1 N2 2.104(3)
Ru1 Cl1 2.3540(8)
Ru1 Cl3 2.3564(8)
Ru1 Cl2 2.3602(8)
Ru1 Cl4 2.3634(7)
N1 C9 1.366(4)
N1 N2 1.370(3)
N1 C10 1.426(4)
N2 C3 1.338(4)
C3 C4 1.395(4)
C4 C9 1.382(5)
C4 C5 1.418(5)
C5 C6 1.367(5)
C6 C7 1.386(6)
C7 C8 1.382(5)
C8 C9 1.421(4)
N12 C13B 1.324(13)
N12 C13A 1.327(7)
N12 N11A 1.400(6)
N12 N11B 1.401(12)
N11A C19A 1.333(6)
N11A C20A 1.459(7)
C13A C14A 1.409(6)
N11B C19B 1.334(12)
N11B C20B 1.49(2)
N11B C14B 1.96(3)
C13B C14B 1.414(12)
C14A C15A 1.3900
C14A C19A 1.3900
C15A C16A 1.3900
C16A C17A 1.3900
C17A C18A 1.3900
C18A C19A 1.3900
C14B C15B 1.3900
C14B C19B 1.3900
C15B C16B 1.3900
C16B C17B 1.3900
C17B C18B 1.3900
C18B C19B 1.3900
N21 C22 1.514(3)
N21 C26 1.514(3)
N21 C30 1.520(4)
N21 C34 1.526(3)
C22 C23 1.512(4)
C23 C24 1.519(4)
C24 C25 1.515(5)
C26 C27 1.511(4)
C27 C28 1.518(4)
C28 C29 1.496(5)
C30 C31 1.513(4)
C31 C32 1.524(5)
C32 C33B 1.525(10)
C32 C33A 1.525(13)
C34 C35 1.518(4)
C35 C36 1.534(5)
C36 C37A 1.507(9)
C36 C37B 1.521(12)
O50A C51A 1.145(9)
C51A C52A 1.509(11)
C51A C53A 1.531(11)
O50B C51B 1.136(13)
C51B C53B 1.501(14)
C51B C52B 1.509(16)

loop_
_geom_torsion_atom_site_label_1
_geom_torsion_atom_site_label_2
_geom_torsion_atom_site_label_3
_geom_torsion_atom_site_label_4
_geom_torsion
C9 N1 N2 C3 -0.2(3)
C10 N1 N2 C3 -171.5(3)
C9 N1 N2 Ru1 -174.06(19)
C10 N1 N2 Ru1 14.6(4)
N12 Ru1 N2 C3 -42(3)
Cl1 Ru1 N2 C3 -45.2(2)
Cl3 Ru1 N2 C3 134.3(2)
Cl2 Ru1 N2 C3 47.3(2)
Cl4 Ru1 N2 C3 -133.3(2)
N12 Ru1 N2 N1 131(3)
Cl1 Ru1 N2 N1 127.7(2)
Cl3 Ru1 N2 N1 -52.7(2)
Cl2 Ru1 N2 N1 -139.8(2)
Cl4 Ru1 N2 N1 39.6(2)
N1 N2 C3 C4 0.1(3)
Ru1 N2 C3 C4 174.46(18)
N2 C3 C4 C9 0.0(3)
N2 C3 C4 C5 -179.7(3)
C9 C4 C5 C6 -1.1(4)
C3 C4 C5 C6 178.6(3)
C4 C5 C6 C7 0.6(5)
C5 C6 C7 C8 0.7(5)
C6 C7 C8 C9 -1.4(5)
N2 N1 C9 C4 0.2(3)
C10 N1 C9 C4 171.8(3)
N2 N1 C9 C8 179.3(3)
C10 N1 C9 C8 -9.1(5)
C3 C4 C9 N1 -0.1(3)
C5 C4 C9 N1 179.6(3)
C3 C4 C9 C8 -179.3(3)
C5 C4 C9 C8 0.4(4)
C7 C8 C9 N1 -178.2(3)
C7 C8 C9 C4 0.8(4)
N2 Ru1 N12 C13B 44(4)
Cl1 Ru1 N12 C13B 47(2)
Cl3 Ru1 N12 C13B -132(2)
Cl2 Ru1 N12 C13B -45(2)
Cl4 Ru1 N12 C13B 135(2)
N2 Ru1 N12 C13A -139(3)
Cl1 Ru1 N12 C13A -136.4(8)
Cl3 Ru1 N12 C13A 44.0(8)
Cl2 Ru1 N12 C13A 131.1(8)
Cl4 Ru1 N12 C13A -48.3(8)
N2 Ru1 N12 N11A 40(3)
Cl1 Ru1 N12 N11A 43.0(6)
Cl3 Ru1 N12 N11A -136.5(6)
Cl2 Ru1 N12 N11A -49.4(6)
Cl4 Ru1 N12 N11A 131.2(6)
N2 Ru1 N12 N11B -139(4)
Cl1 Ru1 N12 N11B -136(2)
Cl3 Ru1 N12 N11B 44(2)
Cl2 Ru1 N12 N11B 131(2)
Cl4 Ru1 N12 N11B -48(2)
C13B N12 N11A C19A 160(13)
C13A N12 N11A C19A -0.4(9)
N11B N12 N11A C19A 0(2)
Ru1 N12 N11A C19A -179.9(4)
C13B N12 N11A C20A -26(11)
C13A N12 N11A C20A 173.5(12)
N11B N12 N11A C20A 173.5(17)
Ru1 N12 N11A C20A -6.1(12)
C13B N12 C13A C14A -3(3)
N11A N12 C13A C14A 0.8(10)
N11B N12 C13A C14A 1(20)
Ru1 N12 C13A C14A -179.6(5)
C13B N12 N11B C19B -4(4)
C13A N12 N11B C19B 180(100)
N11A N12 N11B C19B 0(4)
Ru1 N12 N11B C19B 179.5(19)
C13B N12 N11B C20B -180(4)
C13A N12 N11B C20B 4(18)
N11A N12 N11B C20B -176(3)
Ru1 N12 N11B C20B 4(5)
C13B N12 N11B C14B -3(2)
C13A N12 N11B C14B -179(22)
N11A N12 N11B C14B 1.0(15)
Ru1 N12 N11B C14B -179.4(9)
C13A N12 C13B C14B 4(3)
N11A N12 C13B C14B -17(10)
N11B N12 C13B C14B 4(3)
Ru1 N12 C13B C14B -179.3(12)
N12 C13A C14A C15A 179.5(5)
N12 C13A C14A C19A -1.1(12)
C19A C14A C15A C16A 0.0
C13A C14A C15A C16A 179.4(10)
C14A C15A C16A C17A 0.0
C15A C16A C17A C18A 0.0
C16A C17A C18A C19A 0.0
N12 N11A C19A C18A -179.9(5)
C20A N11A C19A C18A 6.1(14)
N12 N11A C19A C14A -0.3(8)
C20A N11A C19A C14A -174.3(7)
C17A C18A C19A N11A 179.6(9)
C17A C18A C19A C14A 0.0
C15A C14A C19A N11A -179.7(6)
C13A C14A C19A N11A 0.8(10)
C15A C14A C19A C18A 0.0
C13A C14A C19A C18A -179.5(8)
N12 C13B C14B C15B 179.1(15)
N12 C13B C14B C19B -3(3)
N12 C13B C14B N11B -2.5(19)
C19B N11B C14B C15B -4(7)
N12 N11B C14B C15B 177(5)
C20B N11B C14B C15B -12(16)
N12 N11B C14B C19B -179(3)
C20B N11B C14B C19B -8(9)
C19B N11B C14B C13B -179(3)
N12 N11B C14B C13B 2.5(19)
C20B N11B C14B C13B 173(11)
C19B C14B C15B C16B 0.0
C13B C14B C15B C16B 178(3)
N11B C14B C15B C16B 3(6)
C14B C15B C16B C17B 0.0
C15B C16B C17B C18B 0.0
C16B C17B C18B C19B 0.0
N12 N11B C19B C18B 179.3(19)
C20B N11B C19B C18B -5(7)
C14B N11B C19B C18B 178(4)
N12 N11B C19B C14B 2(3)
C20B N11B C19B C14B 178(3)
C17B C18B C19B N11B -177(5)
C17B C18B C19B C14B 0.0
C15B C14B C19B N11B 179(2)
C13B C14B C19B N11B 1(3)
C15B C14B C19B C18B 0.0
C13B C14B C19B C18B -177(3)
N11B C14B C19B C18B -179(2)
C26 N21 C22 C23 57.3(3)
C30 N21 C22 C23 -60.4(3)
C34 N21 C22 C23 178.9(2)
N21 C22 C23 C24 163.8(2)
C22 C23 C24 C25 -178.5(3)
C22 N21 C26 C27 62.4(3)
C30 N21 C26 C27 -177.1(2)
C34 N21 C26 C27 -56.4(3)
N21 C26 C27 C28 -174.6(2)
C26 C27 C28 C29 178.0(3)
C22 N21 C30 C31 -49.4(3)
C26 N21 C30 C31 -169.9(2)
C34 N21 C30 C31 68.9(3)
N21 C30 C31 C32 -174.2(2)
C30 C31 C32 C33B -177.2(10)
C30 C31 C32 C33A 175.2(18)
C22 N21 C34 C35 -178.6(3)
C26 N21 C34 C35 -57.4(3)
C30 N21 C34 C35 60.7(3)
N21 C34 C35 C36 178.5(3)
C34 C35 C36 C37A -64.3(6)
C34 C35 C36 C37B -84.5(8)
